data_1534809
loop_
_publ_author_name
'Shehee, T.C.'
'Pehler, S.F.'
'Albrecht-Schmitt, T.E.'

_publ_section_title
;
 Hydrothermal synthesis and structures of the homoleptic iodate complexes
 [M (I O)6](2-) (M = Mo, Zr)
;
_journal_name_full 'Journal of Alloys Compd.'
_journal_page_first 225
_journal_page_last 229
_journal_volume 388
_journal_year 2005
_chemical_formula_sum 'I6 Mo O18 Rb2'
_chemical_name_systematic 'Rb2 (Mo (I O3)6)'
_space_group_IT_number 148
_symmetry_space_group_name_Hall '-R 3'
_symmetry_space_group_name_H-M 'R -3 :H'
_cell_angle_alpha 90
_cell_angle_beta 90
_cell_angle_gamma 120
_cell_formula_units_Z 3
_cell_length_a 11.4048
_cell_length_b 11.4048
_cell_length_c 11.4062
_cell_volume 1284.834
_citation_journal_id_ASTM JALCEU
_cod_data_source_file Shehee_JALCEU_2005_1508.cif
_cod_data_source_block I6Mo1O18Rb2
_cod_original_formula_sum 'I6 Mo1 O18 Rb2'
_cod_database_code 1534809

loop_
_symmetry_equiv_pos_as_xyz
x,y,z
-y,x-y,z
-x+y,-x,z
-x,-y,-z
y,-x+y,-z
x-y,x,-z
x+2/3,y+1/3,z+1/3
-y+2/3,x-y+1/3,z+1/3
-x+y+2/3,-x+1/3,z+1/3
-x+2/3,-y+1/3,-z+1/3
y+2/3,-x+y+1/3,-z+1/3
x-y+2/3,x+1/3,-z+1/3
x+1/3,y+2/3,z+2/3
-y+1/3,x-y+2/3,z+2/3
-x+y+1/3,-x+2/3,z+2/3
-x+1/3,-y+2/3,-z+2/3
y+1/3,-x+y+2/3,-z+2/3
x-y+1/3,x+2/3,-z+2/3

loop_
_atom_site_label
_atom_site_type_symbol
_atom_site_fract_x
_atom_site_fract_y
_atom_site_fract_z
_atom_site_occupancy
_atom_site_U_iso_or_equiv
I1 I+5 0.40747 0.02081 0.72453 1 0.0
O1 O-2 0.5779 0.1775 0.7266 1 0.0
O2 O-2 0.4591 -0.0644 0.6223 1 0.0
O3 O-2 0.4295 -0.0441 0.8616 1 0.0
Rb1 Rb+1 0 0 0.83307 1 0.0
Mo1 Mo+4 0.6667 0.3333 0.8333 1 0.0
